data_1548077
loop_
_publ_author_name
'Stefan Mitzinger'
'Lies Broeckaert'
'Werner Massa'
'Florian Weigend'
'Stefanie Dehnen'

_publ_section_title
;
 Understanding of multimetallic cluster growth
;
_journal_name_full 'Nature Communications'
_journal_page_first 10480
_journal_paper_doi 10.1038/ncomms10480
_journal_volume 7
_journal_year 2016
_chemical_formula_moiety
;
3(C18 H36 K N2 O6), (As4 Ge6 Ta), 2(C7 H8)
;
_chemical_formula_sum 'C68 H124 As4 Ge6 K3 N6 O18 Ta'
_chemical_formula_weight 2347.19
_space_group_crystal_system monoclinic
_space_group_IT_number 14
_space_group_name_Hall '-P 2yn'
_space_group_name_H-M_alt 'P 1 21/n 1'
_symmetry_space_group_name_Hall '-P 2yn'
_symmetry_space_group_name_H-M 'P 1 21/n 1'
_atom_sites_solution_hydrogens geom
_atom_sites_solution_primary direct
_atom_sites_solution_secondary difmap
_cell_angle_alpha 90
_cell_angle_beta 92.4890(10)
_cell_angle_gamma 90
_cell_formula_units_Z 4
_cell_length_a 13.7543(2)
_cell_length_b 28.6077(5)
_cell_length_c 22.9845(4)
_cell_measurement_reflns_used 82726
_cell_measurement_temperature 100(2)
_cell_measurement_theta_max 27.20
_cell_measurement_theta_min 1.42
_cell_volume 9035.4(3)
_computing_cell_refinement 'XAREA 1.66 (Stoe 2013)'
_computing_data_collection 'XAREA 1.66 (Stoe 2013)'
_computing_data_reduction 'XAREA 1.66 (Stoe 2013)'
_computing_molecular_graphics 'DIAMOND 3.2i (Brandenburg 2012)'
_computing_structure_refinement 'SHELXL-2013 (Sheldrick, 2008)'
_computing_structure_solution 'SHELXS-2013 (Sheldrick, 2008)'
_diffrn_ambient_temperature 100(2)
_diffrn_detector_area_resol_mean 6.7
_diffrn_measured_fraction_theta_full 1.000
_diffrn_measured_fraction_theta_max 0.991
_diffrn_measurement_device_type 'IPDS2 (Stoe)'
_diffrn_measurement_method omega-scans
_diffrn_radiation_monochromator graphite
_diffrn_radiation_source 'fine-focus sealed tube'
_diffrn_radiation_type MoK\a
_diffrn_radiation_wavelength 0.71073
_diffrn_reflns_av_R_equivalents 0.0704
_diffrn_reflns_av_unetI/netI 0.0496
_diffrn_reflns_Laue_measured_fraction_full 1.000
_diffrn_reflns_Laue_measured_fraction_max 0.991
_diffrn_reflns_limit_h_max 17
_diffrn_reflns_limit_h_min -17
_diffrn_reflns_limit_k_max 36
_diffrn_reflns_limit_k_min -36
_diffrn_reflns_limit_l_max 29
_diffrn_reflns_limit_l_min -29
_diffrn_reflns_number 148425
_diffrn_reflns_point_group_measured_fraction_full 1.000
_diffrn_reflns_point_group_measured_fraction_max 0.991
_diffrn_reflns_theta_full 25.242
_diffrn_reflns_theta_max 26.804
_diffrn_reflns_theta_min 1.424
_exptl_absorpt_coefficient_mu 4.829
_exptl_absorpt_correction_T_max 0.488
_exptl_absorpt_correction_T_min 0.170
_exptl_absorpt_correction_type gaussian
_exptl_absorpt_process_details 'Coppens et al. (1965)'
_exptl_crystal_colour red
_exptl_crystal_density_diffrn 1.725
_exptl_crystal_description plate
_exptl_crystal_F_000 4688
_exptl_crystal_size_max 0.50
_exptl_crystal_size_mid 0.33
_exptl_crystal_size_min 0.12
_refine_diff_density_max 1.195
_refine_diff_density_min -0.618
_refine_diff_density_rms 0.116
_refine_ls_extinction_coef .
_refine_ls_extinction_method none
_refine_ls_goodness_of_fit_ref 0.884
_refine_ls_hydrogen_treatment constr
_refine_ls_matrix_type full
_refine_ls_number_parameters 982
_refine_ls_number_reflns 19185
_refine_ls_number_restraints 0
_refine_ls_restrained_S_all 0.884
_refine_ls_R_factor_all 0.0562
_refine_ls_R_factor_gt 0.0346
_refine_ls_shift/su_max 0.001
_refine_ls_shift/su_mean 0.000
_refine_ls_structure_factor_coef Fsqd
_refine_ls_weighting_details 'w=1/[\s^2^(Fo^2^)+(0.0500P)^2^] where P=(Fo^2^+2Fc^2^)/3'
_refine_ls_weighting_scheme calc
_refine_ls_wR_factor_gt 0.0795
_refine_ls_wR_factor_ref 0.0838
_reflns_Friedel_coverage 0.000
_reflns_Friedel_fraction_full .
_reflns_Friedel_fraction_max .
_reflns_number_gt 13496
_reflns_number_total 19185
_reflns_threshold_expression 'I > 2\s(I)'
_cod_data_source_file ncomms10480-s4.cif
_cod_data_source_block shelx-3
_cod_database_code 1548077
_shelx_space_group_comment
;
The symmetry employed for this shelxl refinement is uniquely defined
by the following loop, which should always be used as a source of
symmetry information in preference to the above space-group names.
They are only intended as comments.
;
_shelxl_version_number 2013-4

loop_
_space_group_symop_operation_xyz
'x, y, z'
'-x+1/2, y+1/2, -z+1/2'
'-x, -y, -z'
'x-1/2, -y-1/2, z-1/2'

loop_
_atom_site_label
_atom_site_type_symbol
_atom_site_fract_x
_atom_site_fract_y
_atom_site_fract_z
_atom_site_U_iso_or_equiv
_atom_site_adp_type
_atom_site_occupancy
_atom_site_site_symmetry_order
_atom_site_calc_flag
_atom_site_refinement_flags_posn
_atom_site_refinement_flags_adp
_atom_site_refinement_flags_occupancy
_atom_site_disorder_assembly
_atom_site_disorder_group
Ta1 Ta 0.42777(3) 0.78023(2) 0.32511(2) 0.02721(7) Uani 0.8770(14) 1 d . . P A 1
As1 As 0.28331(7) 0.80424(3) 0.26202(4) 0.03293(17) Uani 0.8770(14) 1 d . . P A 1
Ge2 Ge 0.33500(6) 0.87472(3) 0.32107(4) 0.03540(17) Uani 0.8770(14) 1 d . . P A 1
Ge3 Ge 0.44085(8) 0.84789(3) 0.40818(5) 0.0366(2) Uani 0.8770(14) 1 d . . P A 1
Ge4 Ge 0.53855(6) 0.86879(2) 0.32173(3) 0.03327(16) Uani 0.8770(14) 1 d . . P A 1
As5 As 0.56489(6) 0.79795(2) 0.26095(4) 0.03118(16) Uani 0.8770(14) 1 d . . P A 1
Ge6 Ge 0.42556(8) 0.84818(3) 0.22282(5) 0.03240(18) Uani 0.8770(14) 1 d . . P A 1
As7 As 0.43646(4) 0.75893(2) 0.43621(2) 0.03839(16) Uani 0.8770(14) 1 d . . P A 1
Ge8 Ge 0.52519(4) 0.69426(3) 0.38640(3) 0.03636(16) Uani 0.8770(14) 1 d . . P A 1
As9 As 0.41998(3) 0.69470(2) 0.29542(2) 0.03560(10) Uani 0.8770(14) 1 d . . P A 1
Ge10 Ge 0.33574(4) 0.69560(3) 0.38851(2) 0.03511(16) Uani 0.8770(14) 1 d . . P A 1
Ta1A Ta 0.4222(2) 0.79324(10) 0.32616(15) 0.02721(7) Uani 0.1230(14) 1 d . . P A 2
As1A As 0.2770(7) 0.8165(3) 0.2673(4) 0.03293(17) Uani 0.1230(14) 1 d . . P A 2
Ge2A Ge 0.3222(6) 0.8881(2) 0.3191(4) 0.03540(17) Uani 0.1230(14) 1 d . . P A 2
As3A As 0.4284(7) 0.8585(3) 0.4000(4) 0.0366(2) Uani 0.1230(14) 1 d . . P A 2
Ge4A Ge 0.5256(5) 0.8835(2) 0.3176(3) 0.03327(16) Uani 0.1230(14) 1 d . . P A 2
As5A As 0.5584(5) 0.8124(2) 0.2621(3) 0.03118(16) Uani 0.1230(14) 1 d . . P A 2
Ge6A Ge 0.4201(7) 0.8601(3) 0.2278(4) 0.03240(18) Uani 0.1230(14) 1 d . . P A 2
Ge7A Ge 0.5292(4) 0.7245(3) 0.3825(3) 0.0696(18) Uani 0.1230(14) 1 d . . P A 2
Ge8A Ge 0.3420(4) 0.7276(2) 0.3934(3) 0.0642(17) Uani 0.1230(14) 1 d . . P A 2
As9A As 0.41998(3) 0.69470(2) 0.29542(2) 0.03560(10) Uani 0.1230(14) 1 d . . P A 2
Ge9B Ge 0.4286(6) 0.6505(3) 0.3816(4) 0.108(3) Uani 0.1230(14) 1 d . . P A 2
K1 K -0.07586(7) 0.83131(3) 0.50485(4) 0.0358(2) Uani 1 1 d . . . . .
N1 N -0.2402(3) 0.81449(14) 0.58190(17) 0.0422(9) Uani 1 1 d . . . . .
N2 N 0.0846(3) 0.85066(17) 0.4240(2) 0.0522(11) Uani 1 1 d . . . . .
C1 C -0.3189(4) 0.7975(2) 0.5421(3) 0.0548(14) Uani 1 1 d . . . . .
H1A H -0.3442 0.8239 0.5181 0.066 Uiso 1 1 calc R U . . .
H1B H -0.3728 0.7857 0.5653 0.066 Uiso 1 1 calc R U . . .
C2 C -0.2873(4) 0.7597(2) 0.5031(3) 0.0603(15) Uani 1 1 d . . . . .
H2A H -0.2566 0.7345 0.5271 0.072 Uiso 1 1 calc R U . . .
H2B H -0.3453 0.7464 0.4822 0.072 Uiso 1 1 calc R U . . .
O1 O -0.2192(3) 0.77512(15) 0.46090(16) 0.0624(10) Uani 1 1 d . . . . .
C3 C -0.2641(4) 0.7945(2) 0.4088(2) 0.0588(15) Uani 1 1 d . . . . .
H3A H -0.2885 0.8263 0.4163 0.071 Uiso 1 1 calc R U . . .
H3B H -0.3195 0.7747 0.3949 0.071 Uiso 1 1 calc R U . . .
C4 C -0.1874(4) 0.7959(2) 0.3638(2) 0.0585(15) Uani 1 1 d . . . . .
H4A H -0.1591 0.7644 0.3590 0.070 Uiso 1 1 calc R U . . .
H4B H -0.2169 0.8059 0.3258 0.070 Uiso 1 1 calc R U . . .
O2 O -0.1134(2) 0.82791(13) 0.38231(15) 0.0494(8) Uani 1 1 d . . . . .
C5 C -0.0353(4) 0.8292(2) 0.3448(2) 0.0561(14) Uani 1 1 d . . . . .
H5A H -0.0596 0.8387 0.3054 0.067 Uiso 1 1 calc R U . . .
H5B H -0.0067 0.7976 0.3419 0.067 Uiso 1 1 calc R U . . .
C6 C 0.0411(4) 0.8627(2) 0.3664(2) 0.0605(15) Uani 1 1 d . . . . .
H6A H 0.0932 0.8639 0.3381 0.073 Uiso 1 1 calc R U . . .
H6B H 0.0121 0.8943 0.3684 0.073 Uiso 1 1 calc R U . . .
C7 C -0.2621(4) 0.86101(19) 0.6031(2) 0.0516(13) Uani 1 1 d . . . . .
H7A H -0.3181 0.8589 0.6287 0.062 Uiso 1 1 calc R U . . .
H7B H -0.2819 0.8810 0.5695 0.062 Uiso 1 1 calc R U . . .
C8 C -0.1787(4) 0.8841(2) 0.6364(2) 0.0515(13) Uani 1 1 d . . . . .
H8A H -0.1961 0.9168 0.6457 0.062 Uiso 1 1 calc R U . . .
H8B H -0.1650 0.8673 0.6736 0.062 Uiso 1 1 calc R U . . .
O3 O -0.0946(3) 0.88362(12) 0.60275(15) 0.0492(9) Uani 1 1 d . . . . .
C9 C -0.0162(4) 0.9091(2) 0.6261(3) 0.0652(16) Uani 1 1 d . . . . .
H9A H -0.0095 0.9034 0.6686 0.078 Uiso 1 1 calc R U . . .
H9B H -0.0286 0.9429 0.6200 0.078 Uiso 1 1 calc R U . . .
C10 C 0.0753(5) 0.8961(3) 0.5989(3) 0.0729(19) Uani 1 1 d . . . . .
H10A H 0.1287 0.9163 0.6145 0.088 Uiso 1 1 calc R U . . .
H10B H 0.0918 0.8633 0.6089 0.088 Uiso 1 1 calc R U . . .
O4 O 0.0670(3) 0.90081(14) 0.53782(17) 0.0581(10) Uani 1 1 d . . . . .
C11 C 0.1560(4) 0.8915(2) 0.5104(3) 0.0629(16) Uani 1 1 d . . . . .
H11A H 0.1816 0.8607 0.5232 0.076 Uiso 1 1 calc R U . . .
H11B H 0.2048 0.9156 0.5221 0.076 Uiso 1 1 calc R U . . .
C12 C 0.1398(4) 0.8918(2) 0.4462(3) 0.0589(15) Uani 1 1 d . . . . .
H12A H 0.1039 0.9206 0.4345 0.071 Uiso 1 1 calc R U . . .
H12B H 0.2036 0.8927 0.4279 0.071 Uiso 1 1 calc R U . . .
C13 C -0.2159(4) 0.7814(2) 0.6288(2) 0.0513(13) Uani 1 1 d . . . . .
H13A H -0.2485 0.7512 0.6196 0.062 Uiso 1 1 calc R U . . .
H13B H -0.2423 0.7933 0.6653 0.062 Uiso 1 1 calc R U . . .
C14 C -0.1091(4) 0.7726(2) 0.6388(2) 0.0526(13) Uani 1 1 d . . . . .
H14A H -0.0759 0.8018 0.6518 0.063 Uiso 1 1 calc R U . . .
H14B H -0.0981 0.7486 0.6694 0.063 Uiso 1 1 calc R U . . .
O5 O -0.0710(2) 0.75688(12) 0.58488(14) 0.0461(8) Uani 1 1 d . . . . .
C15 C 0.0241(4) 0.7382(2) 0.5926(2) 0.0559(14) Uani 1 1 d . . . . .
H15A H 0.0227 0.7091 0.6157 0.067 Uiso 1 1 calc R U . . .
H15B H 0.0674 0.7609 0.6134 0.067 Uiso 1 1 calc R U . . .
C16 C 0.0602(4) 0.7285(2) 0.5328(3) 0.0619(16) Uani 1 1 d . . . . .
H16A H 0.1190 0.7085 0.5360 0.074 Uiso 1 1 calc R U . . .
H16B H 0.0096 0.7118 0.5090 0.074 Uiso 1 1 calc R U . . .
O6 O 0.0826(3) 0.77133(13) 0.50633(15) 0.0503(9) Uani 1 1 d . . . . .
C17 C 0.1008(4) 0.7656(2) 0.4459(3) 0.0600(15) Uani 1 1 d . . . . .
H17A H 0.0389 0.7590 0.4239 0.072 Uiso 1 1 calc R U . . .
H17B H 0.1450 0.7387 0.4410 0.072 Uiso 1 1 calc R U . . .
C18 C 0.1461(4) 0.8089(2) 0.4222(3) 0.0563(14) Uani 1 1 d . . . . .
H18A H 0.2078 0.8152 0.4446 0.068 Uiso 1 1 calc R U . . .
H18B H 0.1624 0.8030 0.3813 0.068 Uiso 1 1 calc R U . . .
K2 K 0.43582(6) 0.55791(3) 0.63449(4) 0.0333(2) Uani 1 1 d . . . . .
N3 N 0.5900(3) 0.50810(14) 0.70770(18) 0.0422(9) Uani 1 1 d . . . . .
N4 N 0.2788(3) 0.60584(13) 0.56153(17) 0.0374(9) Uani 1 1 d . . . . .
C19 C 0.6850(3) 0.52504(18) 0.6909(2) 0.0456(12) Uani 1 1 d . . . . .
H19A H 0.7016 0.5097 0.6540 0.055 Uiso 1 1 calc R U . . .
H19B H 0.7346 0.5155 0.7212 0.055 Uiso 1 1 calc R U . . .
C20 C 0.6907(3) 0.5766(2) 0.6830(3) 0.0519(13) Uani 1 1 d . . . . .
H20A H 0.6691 0.5925 0.7184 0.062 Uiso 1 1 calc R U . . .
H20B H 0.7589 0.5858 0.6771 0.062 Uiso 1 1 calc R U . . .
O7 O 0.6311(2) 0.59106(12) 0.63411(17) 0.0518(9) Uani 1 1 d . . . . .
C21 C 0.6335(4) 0.6406(2) 0.6288(3) 0.0625(16) Uani 1 1 d . . . . .
H21A H 0.7014 0.6510 0.6240 0.075 Uiso 1 1 calc R U . . .
H21B H 0.6103 0.6550 0.6648 0.075 Uiso 1 1 calc R U . . .
C22 C 0.5731(4) 0.6563(2) 0.5794(3) 0.0618(16) Uani 1 1 d . . . . .
H22A H 0.5814 0.6903 0.5738 0.074 Uiso 1 1 calc R U . . .
H22B H 0.5926 0.6402 0.5436 0.074 Uiso 1 1 calc R U . . .
O8 O 0.4724(2) 0.64589(12) 0.58990(18) 0.0530(9) Uani 1 1 d . . . . .
C23 C 0.4148(4) 0.66072(19) 0.5425(3) 0.0509(13) Uani 1 1 d . . . . .
H23A H 0.4310 0.6425 0.5076 0.061 Uiso 1 1 calc R U . . .
H23B H 0.4283 0.6941 0.5346 0.061 Uiso 1 1 calc R U . . .
C24 C 0.3093(4) 0.65464(17) 0.5539(2) 0.0436(11) Uani 1 1 d . . . . .
H24A H 0.2947 0.6724 0.5895 0.052 Uiso 1 1 calc R U . . .
H24B H 0.2702 0.6684 0.5211 0.052 Uiso 1 1 calc R U . . .
C25 C 0.5780(4) 0.51779(19) 0.7698(2) 0.0457(12) Uani 1 1 d . . . . .
H25A H 0.6061 0.5489 0.7792 0.055 Uiso 1 1 calc R U . . .
H25B H 0.6153 0.4943 0.7932 0.055 Uiso 1 1 calc R U . . .
C26 C 0.4748(4) 0.51698(19) 0.7869(2) 0.0466(12) Uani 1 1 d . . . . .
H26A H 0.4449 0.4865 0.7764 0.056 Uiso 1 1 calc R U . . .
H26B H 0.4720 0.5211 0.8296 0.056 Uiso 1 1 calc R U . . .
O9 O 0.4231(2) 0.55376(12) 0.75754(14) 0.0421(8) Uani 1 1 d . . . . .
C27 C 0.3253(4) 0.5566(2) 0.7765(2) 0.0549(15) Uani 1 1 d . . . . .
H27A H 0.3260 0.5625 0.8189 0.066 Uiso 1 1 calc R U . . .
H27B H 0.2910 0.5268 0.7685 0.066 Uiso 1 1 calc R U . . .
C28 C 0.2739(4) 0.5952(2) 0.7450(2) 0.0542(14) Uani 1 1 d . . . . .
H28A H 0.2094 0.6002 0.7615 0.065 Uiso 1 1 calc R U . . .
H28B H 0.3118 0.6245 0.7499 0.065 Uiso 1 1 calc R U . . .
O10 O 0.2618(2) 0.58434(11) 0.68475(13) 0.0355(7) Uani 1 1 d . . . . .
C29 C 0.1973(3) 0.61620(16) 0.6554(2) 0.0390(11) Uani 1 1 d . . . . .
H29A H 0.2228 0.6484 0.6599 0.047 Uiso 1 1 calc R U . . .
H29B H 0.1328 0.6150 0.6728 0.047 Uiso 1 1 calc R U . . .
C30 C 0.1872(3) 0.60377(17) 0.5920(2) 0.0384(10) Uani 1 1 d . . . . .
H30A H 0.1603 0.5718 0.5882 0.046 Uiso 1 1 calc R U . . .
H30B H 0.1399 0.6254 0.5725 0.046 Uiso 1 1 calc R U . . .
C31 C 0.5801(4) 0.45739(17) 0.6972(2) 0.0463(12) Uani 1 1 d . . . . .
H31A H 0.5243 0.4457 0.7188 0.056 Uiso 1 1 calc R U . . .
H31B H 0.6394 0.4416 0.7133 0.056 Uiso 1 1 calc R U . . .
C32 C 0.5651(4) 0.44400(18) 0.6344(2) 0.0485(12) Uani 1 1 d . . . . .
H32A H 0.6192 0.4563 0.6119 0.058 Uiso 1 1 calc R U . . .
H32B H 0.5645 0.4095 0.6308 0.058 Uiso 1 1 calc R U . . .
O11 O 0.4739(2) 0.46286(11) 0.61142(14) 0.0407(7) Uani 1 1 d . . . . .
C33 C 0.4511(4) 0.44572(18) 0.5543(2) 0.0457(12) Uani 1 1 d . . . . .
H33A H 0.4515 0.4111 0.5546 0.055 Uiso 1 1 calc R U . . .
H33B H 0.5008 0.4565 0.5275 0.055 Uiso 1 1 calc R U . . .
C34 C 0.3531(4) 0.46306(16) 0.5340(2) 0.0436(11) Uani 1 1 d . . . . .
H34A H 0.3363 0.4503 0.4948 0.052 Uiso 1 1 calc R U . . .
H34B H 0.3036 0.4520 0.5608 0.052 Uiso 1 1 calc R U . . .
O12 O 0.3521(2) 0.51245(11) 0.53180(14) 0.0390(7) Uani 1 1 d . . . . .
C35 C 0.2638(4) 0.53006(18) 0.5073(2) 0.0452(12) Uani 1 1 d . . . . .
H35A H 0.2093 0.5203 0.5314 0.054 Uiso 1 1 calc R U . . .
H35B H 0.2521 0.5171 0.4677 0.054 Uiso 1 1 calc R U . . .
C36 C 0.2679(4) 0.58260(18) 0.5043(2) 0.0449(11) Uani 1 1 d . . . . .
H36A H 0.3232 0.5918 0.4806 0.054 Uiso 1 1 calc R U . . .
H36B H 0.2075 0.5941 0.4841 0.054 Uiso 1 1 calc R U . . .
K3 K 0.08005(7) 0.38272(3) 0.77835(4) 0.0359(2) Uani 1 1 d . . . . .
N5 N 0.0117(3) 0.47604(14) 0.72671(19) 0.0425(9) Uani 1 1 d . . . . .
N6 N 0.1467(3) 0.28929(14) 0.82846(19) 0.0435(9) Uani 1 1 d . . . . .
C37 C -0.0617(4) 0.46698(18) 0.6800(2) 0.0471(12) Uani 1 1 d . . . . .
H37A H -0.0282 0.4567 0.6449 0.056 Uiso 1 1 calc R U . . .
H37B H -0.0958 0.4966 0.6702 0.056 Uiso 1 1 calc R U . . .
C38 C -0.1356(4) 0.43106(19) 0.6942(2) 0.0490(12) Uani 1 1 d . . . . .
H38A H -0.1705 0.4411 0.7289 0.059 Uiso 1 1 calc R U . . .
H38B H -0.1837 0.4277 0.6612 0.059 Uiso 1 1 calc R U . . .
O13 O -0.0896(2) 0.38773(12) 0.70553(16) 0.0486(8) Uani 1 1 d . . . . .
C39 C -0.1599(4) 0.3534(2) 0.7218(3) 0.0587(15) Uani 1 1 d . . . . .
H39A H -0.2165 0.3541 0.6937 0.070 Uiso 1 1 calc R U . . .
H39B H -0.1833 0.3609 0.7609 0.070 Uiso 1 1 calc R U . . .
C40 C -0.1162(4) 0.3069(2) 0.7226(3) 0.0568(14) Uani 1 1 d . . . . .
H40A H -0.1670 0.2830 0.7281 0.068 Uiso 1 1 calc R U . . .
H40B H -0.0861 0.3007 0.6850 0.068 Uiso 1 1 calc R U . . .
O14 O -0.0439(3) 0.30411(12) 0.76910(16) 0.0493(9) Uani 1 1 d . . . . .
C41 C 0.0014(4) 0.25944(18) 0.7724(3) 0.0521(13) Uani 1 1 d . . . . .
H41A H 0.0410 0.2546 0.7379 0.063 Uiso 1 1 calc R U . . .
H41B H -0.0489 0.2347 0.7725 0.063 Uiso 1 1 calc R U . . .
C42 C 0.0645(4) 0.25627(18) 0.8263(3) 0.0504(13) Uani 1 1 d . . . . .
H42A H 0.0242 0.2621 0.8602 0.061 Uiso 1 1 calc R U . . .
H42B H 0.0905 0.2241 0.8298 0.061 Uiso 1 1 calc R U . . .
C43 C -0.0307(4) 0.50283(18) 0.7735(2) 0.0512(13) Uani 1 1 d . . . . .
H43A H -0.0960 0.4901 0.7808 0.061 Uiso 1 1 calc R U . . .
H43B H -0.0390 0.5357 0.7608 0.061 Uiso 1 1 calc R U . . .
C44 C 0.0310(4) 0.50174(18) 0.8300(3) 0.0551(14) Uani 1 1 d . . . . .
H44A H 0.0987 0.5110 0.8226 0.066 Uiso 1 1 calc R U . . .
H44B H 0.0046 0.5239 0.8584 0.066 Uiso 1 1 calc R U . . .
O15 O 0.0293(3) 0.45510(12) 0.85265(15) 0.0485(8) Uani 1 1 d . . . . .
C45 C 0.0803(4) 0.45278(19) 0.9079(2) 0.0546(14) Uani 1 1 d . . . . .
H45A H 0.0529 0.4760 0.9347 0.066 Uiso 1 1 calc R U . . .
H45B H 0.1498 0.4605 0.9034 0.066 Uiso 1 1 calc R U . . .
C46 C 0.0722(4) 0.40589(18) 0.9327(2) 0.0498(13) Uani 1 1 d . . . . .
H46A H 0.0987 0.4058 0.9734 0.060 Uiso 1 1 calc R U . . .
H46B H 0.0029 0.3966 0.9328 0.060 Uiso 1 1 calc R U . . .
O16 O 0.1248(2) 0.37342(12) 0.89901(14) 0.0448(8) Uani 1 1 d . . . . .
C47 C 0.1222(4) 0.32771(18) 0.9233(2) 0.0457(12) Uani 1 1 d . . . . .
H47A H 0.0544 0.3161 0.9223 0.055 Uiso 1 1 calc R U . . .
H47B H 0.1470 0.3285 0.9644 0.055 Uiso 1 1 calc R U . . .
C48 C 0.1837(4) 0.29581(18) 0.8890(2) 0.0490(12) Uani 1 1 d . . . . .
H48A H 0.2505 0.3086 0.8887 0.059 Uiso 1 1 calc R U . . .
H48B H 0.1874 0.2650 0.9085 0.059 Uiso 1 1 calc R U . . .
C49 C 0.0935(4) 0.50180(18) 0.7035(3) 0.0518(13) Uani 1 1 d . . . . .
H49A H 0.1283 0.5184 0.7359 0.062 Uiso 1 1 calc R U . . .
H49B H 0.0677 0.5256 0.6756 0.062 Uiso 1 1 calc R U . . .
C50 C 0.1644(4) 0.47156(18) 0.6734(2) 0.0495(13) Uani 1 1 d . . . . .
H50A H 0.1303 0.4543 0.6413 0.059 Uiso 1 1 calc R U . . .
H50B H 0.2152 0.4913 0.6566 0.059 Uiso 1 1 calc R U . . .
O17 O 0.2077(2) 0.43976(11) 0.71347(14) 0.0410(7) Uani 1 1 d . . . . .
C51 C 0.2838(3) 0.41364(18) 0.6885(2) 0.0448(12) Uani 1 1 d . . . . .
H51A H 0.3352 0.4352 0.6760 0.054 Uiso 1 1 calc R U . . .
H51B H 0.2577 0.3966 0.6538 0.054 Uiso 1 1 calc R U . . .
C52 C 0.3260(3) 0.38005(18) 0.7314(2) 0.0457(12) Uani 1 1 d . . . . .
H52A H 0.3829 0.3644 0.7150 0.055 Uiso 1 1 calc R U . . .
H52B H 0.3486 0.3970 0.7670 0.055 Uiso 1 1 calc R U . . .
O18 O 0.2563(2) 0.34606(11) 0.74587(15) 0.0423(8) Uani 1 1 d . . . . .
C53 C 0.3000(4) 0.30850(18) 0.7784(3) 0.0504(13) Uani 1 1 d . . . . .
H53A H 0.3303 0.3206 0.8152 0.060 Uiso 1 1 calc R U . . .
H53B H 0.3517 0.2940 0.7557 0.060 Uiso 1 1 calc R U . . .
C54 C 0.2244(4) 0.27231(17) 0.7916(3) 0.0520(13) Uani 1 1 d . . . . .
H54A H 0.1944 0.2608 0.7544 0.062 Uiso 1 1 calc R U . . .
H54B H 0.2573 0.2455 0.8114 0.062 Uiso 1 1 calc R U . . .
C1_1 C 0.1060(4) 0.3931(2) 0.4957(2) 0.105(3) Uani 1 1 d G . . . .
C2_1 C 0.0232(4) 0.3985(2) 0.5276(3) 0.095(3) Uani 1 1 d G . . . .
H2_1 H -0.0266 0.4195 0.5146 0.114 Uiso 1 1 calc R U . . .
C3_1 C 0.0133(4) 0.3732(2) 0.5786(2) 0.106(3) Uani 1 1 d G . . . .
H3_1 H -0.0433 0.3769 0.6004 0.127 Uiso 1 1 calc R U . . .
C4_1 C 0.0862(5) 0.3425(2) 0.5977(2) 0.110(3) Uani 1 1 d G . . . .
H4_1 H 0.0794 0.3252 0.6326 0.132 Uiso 1 1 calc R U . . .
C5_1 C 0.1690(4) 0.33706(19) 0.5658(3) 0.111(3) Uani 1 1 d G . . . .
H5_1 H 0.2188 0.3161 0.5789 0.133 Uiso 1 1 calc R U . . .
C6_1 C 0.1789(3) 0.3624(2) 0.5148(3) 0.128(4) Uani 1 1 d G . . . .
H6_1 H 0.2355 0.3587 0.4930 0.153 Uiso 1 1 calc R U . . .
C7_1 C 0.1045(7) 0.4193(3) 0.4375(3) 0.111(3) Uani 1 1 d . . . . .
H7A_1 H 0.0646 0.4475 0.4403 0.166 Uiso 1 1 calc R U . . .
H7B_1 H 0.0769 0.3990 0.4067 0.166 Uiso 1 1 calc R U . . .
H7C_1 H 0.1710 0.4280 0.4285 0.166 Uiso 1 1 calc R U . . .
C1_2 C 0.7251(3) 0.98052(15) 0.53422(19) 0.0668(17) Uani 1 1 d G . . . .
C2_2 C 0.6613(3) 0.95495(17) 0.4980(2) 0.079(2) Uani 1 1 d G . . . .
H2_2 H 0.5935 0.9553 0.5044 0.095 Uiso 1 1 calc R U . . .
C3_2 C 0.6967(5) 0.92885(16) 0.4526(2) 0.100(3) Uani 1 1 d G . . . .
H3_2 H 0.6532 0.9114 0.4278 0.120 Uiso 1 1 calc R U . . .
C4_2 C 0.7959(6) 0.92832(18) 0.44326(19) 0.111(3) Uani 1 1 d G . . . .
H4_2 H 0.8201 0.9105 0.4122 0.133 Uiso 1 1 calc R U . . .
C5_2 C 0.8597(3) 0.9539(2) 0.4794(3) 0.103(3) Uani 1 1 d G . . . .
H5_2 H 0.9274 0.9535 0.4731 0.123 Uiso 1 1 calc R U . . .
C6_2 C 0.8242(3) 0.97999(16) 0.5249(2) 0.081(2) Uani 1 1 d G . . . .
H6_2 H 0.8678 0.9975 0.5496 0.097 Uiso 1 1 calc R U . . .
C7_2 C 0.6893(9) 1.0068(3) 0.5844(4) 0.132(4) Uani 1 1 d . . . . .
H7A_2 H 0.6513 1.0338 0.5703 0.198 Uiso 1 1 calc R U . . .
H7B_2 H 0.7448 1.0176 0.6090 0.198 Uiso 1 1 calc R U . . .
H7C_2 H 0.6481 0.9864 0.6071 0.198 Uiso 1 1 calc R U . . .

loop_
_atom_site_aniso_label
_atom_site_aniso_U_11
_atom_site_aniso_U_22
_atom_site_aniso_U_33
_atom_site_aniso_U_23
_atom_site_aniso_U_13
_atom_site_aniso_U_12
Ta1 0.02883(10) 0.02417(18) 0.02886(9) -0.00035(15) 0.00380(7) -0.00194(14)
As1 0.0295(3) 0.0313(5) 0.0381(3) 0.0005(4) 0.0027(2) -0.0018(4)
Ge2 0.0364(4) 0.0279(5) 0.0428(3) 0.0010(4) 0.0107(3) 0.0038(3)
Ge3 0.0461(5) 0.0327(5) 0.0314(4) -0.0013(3) 0.0070(3) -0.0032(4)
Ge4 0.0345(3) 0.0279(4) 0.0378(3) 0.0000(3) 0.0053(2) -0.0046(3)
As5 0.0297(3) 0.0288(4) 0.0354(2) -0.0006(3) 0.0066(2) -0.0005(3)
Ge6 0.0338(3) 0.0302(5) 0.0336(3) 0.0015(4) 0.0069(2) -0.0008(4)
As7 0.0465(3) 0.0374(3) 0.0314(3) -0.0007(2) 0.0030(2) -0.0039(2)
Ge8 0.0328(3) 0.0370(4) 0.0389(3) 0.0005(3) -0.0032(2) -0.0001(3)
As9 0.0361(2) 0.0343(2) 0.0364(2) -0.00109(19) 0.00271(19) -0.00377(19)
Ge10 0.0334(3) 0.0389(4) 0.0333(3) 0.0023(3) 0.0043(2) -0.0045(3)
Ta1A 0.02883(10) 0.02417(18) 0.02886(9) -0.00035(15) 0.00380(7) -0.00194(14)
As1A 0.0295(3) 0.0313(5) 0.0381(3) 0.0005(4) 0.0027(2) -0.0018(4)
Ge2A 0.0364(4) 0.0279(5) 0.0428(3) 0.0010(4) 0.0107(3) 0.0038(3)
As3A 0.0461(5) 0.0327(5) 0.0314(4) -0.0013(3) 0.0070(3) -0.0032(4)
Ge4A 0.0345(3) 0.0279(4) 0.0378(3) 0.0000(3) 0.0053(2) -0.0046(3)
As5A 0.0297(3) 0.0288(4) 0.0354(2) -0.0006(3) 0.0066(2) -0.0005(3)
Ge6A 0.0338(3) 0.0302(5) 0.0336(3) 0.0015(4) 0.0069(2) -0.0008(4)
Ge7A 0.055(3) 0.066(5) 0.087(4) 0.003(3) -0.004(3) 0.019(3)
Ge8A 0.067(3) 0.054(4) 0.074(4) 0.021(3) 0.030(3) 0.005(3)
As9A 0.0361(2) 0.0343(2) 0.0364(2) -0.00109(19) 0.00271(19) -0.00377(19)
Ge9B 0.093(5) 0.103(6) 0.132(7) 0.064(5) 0.045(5) 0.032(4)
K1 0.0339(5) 0.0383(5) 0.0355(5) -0.0034(4) 0.0030(4) -0.0015(4)
N1 0.041(2) 0.048(2) 0.038(2) 0.0044(18) 0.0058(17) 0.0035(18)
N2 0.037(2) 0.065(3) 0.055(3) -0.002(2) 0.009(2) -0.005(2)
C1 0.038(3) 0.063(3) 0.064(4) 0.002(3) 0.010(3) -0.007(2)
C2 0.057(3) 0.068(4) 0.056(3) 0.007(3) 0.006(3) -0.013(3)
O1 0.056(2) 0.085(3) 0.047(2) 0.000(2) 0.0018(18) -0.019(2)
C3 0.044(3) 0.076(4) 0.055(3) 0.010(3) -0.009(3) -0.009(3)
C4 0.057(3) 0.074(4) 0.044(3) 0.001(3) -0.005(3) -0.011(3)
O2 0.0440(19) 0.060(2) 0.0444(19) -0.0028(17) 0.0038(15) -0.0026(17)
C5 0.054(3) 0.076(4) 0.038(3) 0.015(3) 0.003(2) 0.005(3)
C6 0.061(4) 0.074(4) 0.048(3) 0.016(3) 0.017(3) 0.005(3)
C7 0.051(3) 0.057(3) 0.047(3) -0.002(2) 0.008(2) 0.014(3)
C8 0.057(3) 0.056(3) 0.042(3) -0.009(2) 0.006(2) 0.011(3)
O3 0.057(2) 0.047(2) 0.0437(19) -0.0095(16) 0.0036(17) -0.0020(17)
C9 0.057(4) 0.074(4) 0.063(4) -0.026(3) -0.009(3) 0.000(3)
C10 0.056(4) 0.106(5) 0.056(4) -0.028(4) -0.008(3) -0.012(4)
O4 0.046(2) 0.068(3) 0.061(2) -0.014(2) 0.0008(18) -0.0036(18)
C11 0.048(3) 0.068(4) 0.072(4) -0.006(3) 0.002(3) -0.020(3)
C12 0.047(3) 0.057(3) 0.074(4) 0.005(3) 0.017(3) -0.007(3)
C13 0.053(3) 0.058(3) 0.044(3) 0.010(2) 0.016(2) 0.014(3)
C14 0.060(3) 0.065(4) 0.034(3) 0.006(2) 0.005(2) 0.009(3)
O5 0.0468(19) 0.057(2) 0.0355(17) 0.0046(15) 0.0081(15) 0.0166(16)
C15 0.053(3) 0.070(4) 0.046(3) 0.019(3) 0.004(2) 0.016(3)
C16 0.060(3) 0.062(4) 0.066(4) 0.016(3) 0.021(3) 0.026(3)
O6 0.049(2) 0.056(2) 0.047(2) 0.0077(17) 0.0112(16) 0.0100(17)
C17 0.061(3) 0.065(4) 0.056(3) -0.001(3) 0.024(3) 0.005(3)
C18 0.047(3) 0.066(4) 0.057(3) 0.001(3) 0.017(3) 0.008(3)
K2 0.0280(4) 0.0368(5) 0.0356(5) -0.0025(4) 0.0058(4) 0.0003(4)
N3 0.035(2) 0.043(2) 0.049(2) 0.0005(19) 0.0002(18) 0.0019(17)
N4 0.0334(19) 0.038(2) 0.041(2) 0.0020(17) 0.0075(16) 0.0017(16)
C19 0.029(2) 0.052(3) 0.055(3) 0.002(2) -0.002(2) 0.004(2)
C20 0.028(2) 0.064(4) 0.063(3) 0.006(3) 0.001(2) -0.004(2)
O7 0.0325(17) 0.048(2) 0.075(3) 0.0130(18) 0.0009(17) -0.0044(15)
C21 0.044(3) 0.056(4) 0.087(5) 0.010(3) -0.004(3) -0.011(3)
C22 0.048(3) 0.059(4) 0.079(4) 0.007(3) 0.007(3) -0.015(3)
O8 0.0365(18) 0.044(2) 0.078(3) 0.0128(19) 0.0029(18) -0.0053(15)
C23 0.047(3) 0.042(3) 0.065(3) 0.011(2) 0.017(3) 0.003(2)
C24 0.047(3) 0.038(3) 0.046(3) 0.008(2) 0.005(2) 0.004(2)
C25 0.041(3) 0.049(3) 0.047(3) -0.001(2) -0.006(2) 0.005(2)
C26 0.050(3) 0.051(3) 0.039(3) 0.005(2) 0.002(2) -0.001(2)
O9 0.0339(16) 0.054(2) 0.0389(18) -0.0001(15) 0.0027(14) 0.0020(15)
C27 0.039(3) 0.095(4) 0.032(3) -0.002(3) 0.009(2) 0.003(3)
C28 0.035(3) 0.083(4) 0.045(3) -0.023(3) 0.008(2) 0.010(3)
O10 0.0309(15) 0.0422(18) 0.0338(16) -0.0067(13) 0.0064(13) 0.0055(13)
C29 0.034(2) 0.036(2) 0.048(3) -0.001(2) 0.012(2) 0.0078(19)
C30 0.031(2) 0.038(2) 0.046(3) 0.008(2) 0.004(2) 0.0035(19)
C31 0.042(3) 0.040(3) 0.057(3) 0.005(2) -0.001(2) 0.008(2)
C32 0.042(3) 0.041(3) 0.063(3) -0.002(2) 0.011(2) 0.006(2)
O11 0.0374(17) 0.0429(19) 0.0421(18) -0.0083(14) 0.0064(14) 0.0030(14)
C33 0.057(3) 0.040(3) 0.041(3) -0.009(2) 0.012(2) 0.003(2)
C34 0.056(3) 0.037(3) 0.038(3) -0.009(2) 0.005(2) -0.006(2)
O12 0.0374(17) 0.0368(17) 0.0430(18) -0.0054(14) 0.0039(14) -0.0005(14)
C35 0.048(3) 0.048(3) 0.040(3) -0.008(2) 0.005(2) -0.003(2)
C36 0.044(3) 0.052(3) 0.039(3) 0.005(2) 0.000(2) 0.003(2)
K3 0.0320(5) 0.0340(5) 0.0418(5) 0.0031(4) 0.0039(4) -0.0019(4)
N5 0.038(2) 0.036(2) 0.053(2) 0.0052(18) 0.0002(18) 0.0020(17)
N6 0.041(2) 0.036(2) 0.054(2) 0.0045(18) 0.0064(19) -0.0033(17)
C37 0.040(3) 0.048(3) 0.053(3) 0.012(2) 0.000(2) 0.006(2)
C38 0.036(3) 0.054(3) 0.056(3) 0.009(3) -0.002(2) -0.001(2)
O13 0.0398(18) 0.043(2) 0.062(2) 0.0039(17) -0.0011(16) -0.0046(15)
C39 0.037(3) 0.064(4) 0.075(4) 0.009(3) -0.003(3) -0.015(3)
C40 0.053(3) 0.051(3) 0.066(4) 0.003(3) -0.011(3) -0.019(3)
O14 0.046(2) 0.042(2) 0.059(2) 0.0043(17) -0.0076(17) -0.0092(16)
C41 0.055(3) 0.038(3) 0.063(3) -0.003(2) 0.001(3) -0.007(2)
C42 0.052(3) 0.032(3) 0.067(4) 0.008(2) 0.001(3) -0.004(2)
C43 0.053(3) 0.037(3) 0.063(3) 0.001(2) 0.002(3) 0.009(2)
C44 0.066(4) 0.037(3) 0.062(4) 0.001(2) 0.001(3) 0.007(3)
O15 0.058(2) 0.0396(19) 0.047(2) -0.0036(15) -0.0034(17) 0.0014(16)
C45 0.066(4) 0.048(3) 0.050(3) -0.006(2) -0.001(3) 0.003(3)
C46 0.058(3) 0.050(3) 0.041(3) -0.003(2) 0.004(2) 0.002(3)
O16 0.050(2) 0.0423(19) 0.0428(19) 0.0044(15) 0.0057(16) 0.0019(15)
C47 0.045(3) 0.048(3) 0.044(3) 0.007(2) 0.003(2) -0.005(2)
C48 0.047(3) 0.043(3) 0.057(3) 0.010(2) -0.002(2) 0.002(2)
C49 0.042(3) 0.041(3) 0.072(4) 0.015(3) 0.000(3) -0.002(2)
C50 0.041(3) 0.046(3) 0.061(3) 0.022(3) 0.000(2) -0.005(2)
O17 0.0355(17) 0.0427(19) 0.0452(18) 0.0088(15) 0.0063(14) 0.0011(14)
C51 0.038(3) 0.048(3) 0.049(3) 0.004(2) 0.008(2) -0.004(2)
C52 0.030(2) 0.050(3) 0.058(3) 0.002(2) 0.012(2) 0.000(2)
O18 0.0371(17) 0.0375(18) 0.053(2) 0.0052(15) 0.0059(15) 0.0022(14)
C53 0.044(3) 0.042(3) 0.066(3) 0.005(2) 0.012(3) 0.008(2)
C54 0.054(3) 0.034(3) 0.068(4) 0.004(2) 0.011(3) 0.007(2)
C1_1 0.057(4) 0.119(7) 0.139(8) -0.048(6) 0.002(5) -0.022(5)
C2_1 0.086(5) 0.109(6) 0.093(6) 0.010(5) 0.031(5) -0.005(5)
C3_1 0.113(7) 0.128(8) 0.075(5) -0.024(5) -0.001(5) 0.011(6)
C4_1 0.131(8) 0.096(7) 0.102(7) 0.001(5) -0.008(6) -0.020(6)
C5_1 0.130(8) 0.068(5) 0.137(9) 0.000(5) 0.025(7) -0.001(5)
C6_1 0.101(7) 0.089(6) 0.198(12) -0.067(7) 0.064(8) -0.032(6)
C7_1 0.147(8) 0.130(8) 0.057(4) -0.003(5) 0.026(5) -0.057(6)
C1_2 0.085(5) 0.050(3) 0.066(4) 0.006(3) 0.010(3) 0.007(3)
C2_2 0.071(4) 0.062(4) 0.104(6) 0.028(4) -0.012(4) 0.000(4)
C3_2 0.147(8) 0.064(5) 0.084(6) 0.003(4) -0.056(6) 0.013(5)
C4_2 0.185(11) 0.088(6) 0.061(5) 0.015(4) 0.022(6) 0.044(7)
C5_2 0.107(7) 0.077(6) 0.126(8) 0.017(5) 0.024(6) 0.014(5)
C6_2 0.069(4) 0.058(4) 0.114(6) 0.005(4) 0.003(4) -0.008(3)
C7_2 0.215(12) 0.081(6) 0.107(7) 0.001(5) 0.072(8) 0.008(7)

loop_
_atom_type_symbol
_atom_type_description
_atom_type_scat_dispersion_real
_atom_type_scat_dispersion_imag
_atom_type_scat_source
C C 0.0033 0.0016 'International Tables Vol C Tables 4.2.6.8 and 6.1.1.4'
H H 0.0000 0.0000 'International Tables Vol C Tables 4.2.6.8 and 6.1.1.4'
N N 0.0061 0.0033 'International Tables Vol C Tables 4.2.6.8 and 6.1.1.4'
O O 0.0106 0.0060 'International Tables Vol C Tables 4.2.6.8 and 6.1.1.4'
K K 0.2009 0.2494 'International Tables Vol C Tables 4.2.6.8 and 6.1.1.4'
Ge Ge 0.1547 1.8001 'International Tables Vol C Tables 4.2.6.8 and 6.1.1.4'
Ta Ta -0.7052 6.5227 'International Tables Vol C Tables 4.2.6.8 and 6.1.1.4'
As As 0.0499 2.0058 'International Tables Vol C Tables 4.2.6.8 and 6.1.1.4'

loop_
_geom_angle_atom_site_label_1
_geom_angle_atom_site_label_2
_geom_angle_atom_site_label_3
_geom_angle
_geom_angle_site_symmetry_1
_geom_angle_site_symmetry_3
As5 Ta1 As1 101.71(3) . .
As5 Ta1 As9 93.503(18) . .
As1 Ta1 As9 94.90(2) . .
As5 Ta1 As7 128.22(3) . .
As1 Ta1 As7 128.96(3) . .
As9 Ta1 As7 92.14(2) . .
As5 Ta1 Ge3 103.98(3) . .
As1 Ta1 Ge3 103.76(2) . .
As9 Ta1 Ge3 151.00(2) . .
As7 Ta1 Ge3 58.87(2) . .
As5 Ta1 Ge4 53.66(2) . .
As1 Ta1 Ge4 98.42(2) . .
As9 Ta1 Ge4 146.42(2) . .
As7 Ta1 Ge4 102.87(2) . .
Ge3 Ta1 Ge4 52.45(3) . .
As5 Ta1 Ge2 97.50(2) . .
As1 Ta1 Ge2 53.63(2) . .
As9 Ta1 Ge2 148.16(3) . .
As7 Ta1 Ge2 103.99(3) . .
Ge3 Ta1 Ge2 52.64(2) . .
Ge4 Ta1 Ge2 56.26(2) . .
As5 Ta1 Ge6 52.96(3) . .
As1 Ta1 Ge6 52.97(3) . .
As9 Ta1 Ge6 114.07(2) . .
As7 Ta1 Ge6 153.78(2) . .
Ge3 Ta1 Ge6 94.92(2) . .
Ge4 Ta1 Ge6 54.69(3) . .
Ge2 Ta1 Ge6 53.82(2) . .
As5 Ta1 Ge8 96.12(2) . .
As1 Ta1 Ge8 142.64(2) . .
As9 Ta1 Ge8 51.115(17) . .
As7 Ta1 Ge8 51.286(18) . .
Ge3 Ta1 Ge8 103.35(2) . .
Ge4 Ta1 Ge8 118.49(2) . .
Ge2 Ta1 Ge8 154.77(3) . .
Ge6 Ta1 Ge8 147.48(2) . .
As5 Ta1 Ge10 139.935(18) . .
As1 Ta1 Ge10 98.94(3) . .
As9 Ta1 Ge10 50.609(16) . .
As7 Ta1 Ge10 50.783(18) . .
Ge3 Ta1 Ge10 103.89(3) . .
Ge4 Ta1 Ge10 153.62(2) . .
Ge2 Ta1 Ge10 122.32(2) . .
Ge6 Ta1 Ge10 149.70(3) . .
Ge8 Ta1 Ge10 49.498(16) . .
Ta1 As1 Ge2 73.07(3) . .
Ta1 As1 Ge6 74.66(4) . .
Ge2 As1 Ge6 65.68(3) . .
As1 Ge2 Ge3 108.77(4) . .
As1 Ge2 Ge6 57.32(3) . .
Ge3 Ge2 Ge6 107.51(4) . .
As1 Ge2 Ge4 102.31(3) . .
Ge3 Ge2 Ge4 55.95(3) . .
Ge6 Ge2 Ge4 59.80(3) . .
As1 Ge2 Ta1 53.29(3) . .
Ge3 Ge2 Ta1 58.23(3) . .
Ge6 Ge2 Ta1 64.23(2) . .
Ge4 Ge2 Ta1 61.336(19) . .
Ge4 Ge3 Ge2 67.29(3) . .
Ge4 Ge3 As7 116.24(4) . .
Ge2 Ge3 As7 117.85(5) . .
Ge4 Ge3 Ta1 68.67(3) . .
Ge2 Ge3 Ta1 69.13(3) . .
As7 Ge3 Ta1 58.73(2) . .
As5 Ge4 Ge3 110.13(4) . .
As5 Ge4 Ge6 57.06(3) . .
Ge3 Ge4 Ge6 107.36(5) . .
As5 Ge4 Ge2 102.43(4) . .
Ge3 Ge4 Ge2 56.76(3) . .
Ge6 Ge4 Ge2 58.83(3) . .
As5 Ge4 Ta1 53.64(2) . .
Ge3 Ge4 Ta1 58.88(3) . .
Ge6 Ge4 Ta1 64.33(3) . .
Ge2 Ge4 Ta1 62.41(2) . .
Ta1 As5 Ge4 72.69(3) . .
Ta1 As5 Ge6 74.86(3) . .
Ge4 As5 Ge6 66.76(3) . .
As5 Ge6 As1 100.45(4) . .
As5 Ge6 Ge2 103.76(5) . .
As1 Ge6 Ge2 57.00(3) . .
As5 Ge6 Ge4 56.18(3) . .
As1 Ge6 Ge4 103.28(5) . .
Ge2 Ge6 Ge4 61.37(3) . .
As5 Ge6 Ta1 52.19(3) . .
As1 Ge6 Ta1 52.37(3) . .
Ge2 Ge6 Ta1 61.95(3) . .
Ge4 Ge6 Ta1 60.98(3) . .
Ge10 As7 Ge8 62.57(2) . .
Ge10 As7 Ta1 74.98(2) . .
Ge8 As7 Ta1 74.37(2) . .
Ge10 As7 Ge3 127.72(4) . .
Ge8 As7 Ge3 125.70(4) . .
Ta1 As7 Ge3 62.40(3) . .
As9 Ge8 As7 95.88(3) . .
As9 Ge8 Ge10 58.07(2) . .
As7 Ge8 Ge10 58.44(2) . .
As9 Ge8 Ta1 52.58(2) . .
As7 Ge8 Ta1 54.34(2) . .
Ge10 Ge8 Ta1 65.52(2) . .
Ge10 As9 Ge8 63.35(2) . .
Ge10 As9 Ta1 76.94(2) . .
Ge8 As9 Ta1 76.31(2) . .
As9 Ge10 As7 96.60(3) . .
As9 Ge10 Ge8 58.58(2) . .
As7 Ge10 Ge8 58.99(2) . .
As9 Ge10 Ta1 52.455(19) . .
As7 Ge10 Ta1 54.232(19) . .
Ge8 Ge10 Ta1 64.99(2) . .
As1A Ta1A As5A 103.2(3) . .
As1A Ta1A As3A 100.0(3) . .
As5A Ta1A As3A 103.4(3) . .
As1A Ta1A Ge8A 99.2(3) . .
As5A Ta1A Ge8A 145.8(2) . .
As3A Ta1A Ge8A 97.6(3) . .
As1A Ta1A Ge7A 149.3(3) . .
As5A Ta1A Ge7A 92.0(2) . .
As3A Ta1A Ge7A 102.2(3) . .
Ge8A Ta1A Ge7A 57.0(2) . .
As1A Ta1A Ge4A 96.3(2) . .
As5A Ta1A Ge4A 52.7(2) . .
As3A Ta1A Ge4A 52.9(3) . .
Ge8A Ta1A Ge4A 148.8(2) . .
Ge7A Ta1A Ge4A 114.0(2) . .
As1A Ta1A Ge6A 54.8(3) . .
As5A Ta1A Ge6A 52.4(3) . .
As3A Ta1A Ge6A 92.0(2) . .
Ge8A Ta1A Ge6A 153.7(3) . .
Ge7A Ta1A Ge6A 144.0(3) . .
Ge4A Ta1A Ge6A 51.3(2) . .
As1A Ta1A Ge2A 51.2(2) . .
As5A Ta1A Ge2A 97.0(2) . .
As3A Ta1A Ge2A 51.6(3) . .
Ge8A Ta1A Ge2A 117.1(2) . .
Ge7A Ta1A Ge2A 153.6(3) . .
Ge4A Ta1A Ge2A 55.7(2) . .
Ge6A Ta1A Ge2A 52.7(2) . .
Ge2A As1A Ta1A 76.9(3) . .
Ge2A As1A Ge6A 64.9(3) . .
Ta1A As1A Ge6A 72.8(4) . .
As1A Ge2A As3A 102.1(4) . .
As1A Ge2A Ge6A 59.3(3) . .
As3A Ge2A Ge6A 100.8(4) . .
As1A Ge2A Ge4A 100.8(3) . .
As3A Ge2A Ge4A 55.5(3) . .
Ge6A Ge2A Ge4A 55.8(3) . .
As1A Ge2A Ta1A 51.8(3) . .
As3A Ge2A Ta1A 53.2(3) . .
Ge6A Ge2A Ta1A 62.0(2) . .
Ge4A Ge2A Ta1A 60.62(18) . .
Ge2A As3A Ge4A 69.2(3) . .
Ge2A As3A Ta1A 75.2(3) . .
Ge4A As3A Ta1A 72.6(3) . .
As5A Ge4A As3A 106.1(3) . .
As5A Ge4A Ge6A 58.3(3) . .
As3A Ge4A Ge6A 103.7(4) . .
As5A Ge4A Ge2A 104.6(3) . .
As3A Ge4A Ge2A 55.3(3) . .
Ge6A Ge4A Ge2A 59.4(3) . .
As5A Ge4A Ta1A 53.9(2) . .
As3A Ge4A Ta1A 54.5(3) . .
Ge6A Ge4A Ta1A 64.4(3) . .
Ge2A Ge4A Ta1A 63.7(2) . .
Ge6A As5A Ge4A 63.1(3) . .
Ge6A As5A Ta1A 73.7(3) . .
Ge4A As5A Ta1A 73.4(2) . .
As5A Ge6A As1A 102.5(4) . .
As5A Ge6A Ge4A 58.7(3) . .
As1A Ge6A Ge4A 105.2(4) . .
As5A Ge6A Ge2A 109.1(5) . .
As1A Ge6A Ge2A 55.8(3) . .
Ge4A Ge6A Ge2A 64.8(3) . .
As5A Ge6A Ta1A 53.9(3) . .
As1A Ge6A Ta1A 52.4(3) . .
Ge4A Ge6A Ta1A 64.3(3) . .
Ge2A Ge6A Ta1A 65.2(3) . .
Ge9B Ge7A Ge8A 59.0(3) . .
Ge9B Ge7A Ta1A 108.3(3) . .
Ge8A Ge7A Ta1A 60.56(18) . .
Ge9B Ge8A Ge7A 59.1(3) . .
Ge9B Ge8A Ta1A 109.9(2) . .
Ge7A Ge8A Ta1A 62.4(2) . .
Ge8A Ge9B Ge7A 61.9(3) . .
O1 K1 O3 122.78(12) . .
O1 K1 O6 101.34(13) . .
O3 K1 O6 115.60(12) . .
O1 K1 O5 77.92(12) . .
O3 K1 O5 82.88(11) . .
O6 K1 O5 61.77(10) . .
O1 K1 O2 60.78(11) . .
O3 K1 O2 144.86(11) . .
O6 K1 O2 95.72(11) . .
O5 K1 O2 128.33(11) . .
O1 K1 O4 171.27(13) . .
O3 K1 O4 59.34(11) . .
O6 K1 O4 84.08(11) . .
O5 K1 O4 110.77(12) . .
O2 K1 O4 112.18(11) . .
O1 K1 N1 64.23(12) . .
O3 K1 N1 59.66(11) . .
O6 K1 N1 120.70(11) . .
O5 K1 N1 58.99(10) . .
O2 K1 N1 118.36(11) . .
O4 K1 N1 118.95(11) . .
O1 K1 N2 114.99(12) . .
O3 K1 N2 120.61(12) . .
O6 K1 N2 61.47(12) . .
O5 K1 N2 123.22(12) . .
O2 K1 N2 59.93(12) . .
O4 K1 N2 61.47(12) . .
N1 K1 N2 177.68(13) . .
O1 K1 C17 92.56(14) . .
O3 K1 C17 136.69(14) . .
O6 K1 C17 24.19(13) . .
O5 K1 C17 81.07(12) . .
O2 K1 C17 71.84(13) . .
O4 K1 C17 89.73(13) . .
N1 K1 C17 136.34(13) . .
N2 K1 C17 45.32(13) . .
O1 K1 C10 163.19(14) . .
O3 K1 C10 42.90(13) . .
O6 K1 C10 82.73(15) . .
O5 K1 C10 90.02(16) . .
O2 K1 C10 135.52(14) . .
O4 K1 C10 23.34(14) . .
N1 K1 C10 99.56(13) . .
N2 K1 C10 81.38(14) . .
C17 K1 C10 97.13(16) . .
O1 K1 C3 22.51(13) . .
O3 K1 C3 126.46(13) . .
O6 K1 C3 112.44(14) . .
O5 K1 C3 100.43(13) . .
O2 K1 C3 42.74(11) . .
O4 K1 C3 148.79(13) . .
N1 K1 C3 76.44(13) . .
N2 K1 C3 102.08(13) . .
C17 K1 C3 95.98(16) . .
C10 K1 C3 164.36(17) . .
O1 K1 C16 86.84(15) . .
O3 K1 C16 112.06(14) . .
O6 K1 C16 21.88(11) . .
O5 K1 C16 41.64(10) . .
O2 K1 C16 102.94(13) . .
O4 K1 C16 100.23(14) . .
N1 K1 C16 99.64(12) . .
N2 K1 C16 82.42(13) . .
C17 K1 C16 39.61(13) . .
C10 K1 C16 91.89(18) . .
C3 K1 C16 103.66(16) . .
C7 N1 C13 113.0(4) . .
C7 N1 C1 110.8(4) . .
C13 N1 C1 112.5(4) . .
C7 N1 K1 103.0(3) . .
C13 N1 K1 112.8(3) . .
C1 N1 K1 104.0(3) . .
C18 N2 C6 112.2(5) . .
C18 N2 C12 111.8(4) . .
C6 N2 C12 107.9(5) . .
C18 N2 K1 108.0(3) . .
C6 N2 K1 108.6(3) . .
C12 N2 K1 108.3(3) . .
N1 C1 C2 113.0(5) . .
N1 C1 H1A 109.0 . .
C2 C1 H1A 109.0 . .
N1 C1 H1B 109.0 . .
C2 C1 H1B 109.0 . .
H1A C1 H1B 107.8 . .
O1 C2 C1 113.6(5) . .
O1 C2 H2A 108.9 . .
C1 C2 H2A 108.9 . .
O1 C2 H2B 108.9 . .
C1 C2 H2B 108.9 . .
H2A C2 H2B 107.7 . .
C3 O1 C2 114.2(4) . .
C3 O1 K1 111.3(3) . .
C2 O1 K1 114.4(3) . .
O1 C3 C4 107.1(5) . .
O1 C3 K1 46.2(2) . .
C4 C3 K1 84.5(3) . .
O1 C3 H3A 110.3 . .
C4 C3 H3A 110.3 . .
K1 C3 H3A 81.9 . .
O1 C3 H3B 110.3 . .
C4 C3 H3B 110.3 . .
K1 C3 H3B 156.2 . .
H3A C3 H3B 108.5 . .
O2 C4 C3 109.0(5) . .
O2 C4 H4A 109.9 . .
C3 C4 H4A 109.9 . .
O2 C4 H4B 109.9 . .
C3 C4 H4B 109.9 . .
H4A C4 H4B 108.3 . .
C5 O2 C4 112.9(4) . .
C5 O2 K1 119.7(3) . .
C4 O2 K1 114.6(3) . .
O2 C5 C6 111.0(5) . .
O2 C5 H5A 109.4 . .
C6 C5 H5A 109.4 . .
O2 C5 H5B 109.4 . .
C6 C5 H5B 109.4 . .
H5A C5 H5B 108.0 . .
N2 C6 C5 113.8(5) . .
N2 C6 H6A 108.8 . .
C5 C6 H6A 108.8 . .
N2 C6 H6B 108.8 . .
C5 C6 H6B 108.8 . .
H6A C6 H6B 107.7 . .
N1 C7 C8 114.1(4) . .
N1 C7 H7A 108.7 . .
C8 C7 H7A 108.7 . .
N1 C7 H7B 108.7 . .
C8 C7 H7B 108.7 . .
H7A C7 H7B 107.6 . .
O3 C8 C7 109.8(4) . .
O3 C8 H8A 109.7 . .
C7 C8 H8A 109.7 . .
O3 C8 H8B 109.7 . .
C7 C8 H8B 109.7 . .
H8A C8 H8B 108.2 . .
C9 O3 C8 114.9(4) . .
C9 O3 K1 120.5(3) . .
C8 O3 K1 124.4(3) . .
O3 C9 C10 111.3(5) . .
O3 C9 H9A 109.4 . .
C10 C9 H9A 109.4 . .
O3 C9 H9B 109.4 . .
C10 C9 H9B 109.4 . .
H9A C9 H9B 108.0 . .
O4 C10 C9 111.4(5) . .
O4 C10 K1 53.9(3) . .
C9 C10 K1 84.3(3) . .
O4 C10 H10A 109.4 . .
C9 C10 H10A 109.4 . .
K1 C10 H10A 162.4 . .
O4 C10 H10B 109.4 . .
C9 C10 H10B 109.4 . .
K1 C10 H10B 76.4 . .
H10A C10 H10B 108.0 . .
C10 O4 C11 112.8(5) . .
C10 O4 K1 102.8(3) . .
C11 O4 K1 110.2(3) . .
O4 C11 C12 110.1(5) . .
O4 C11 H11A 109.6 . .
C12 C11 H11A 109.6 . .
O4 C11 H11B 109.6 . .
C12 C11 H11B 109.6 . .
H11A C11 H11B 108.2 . .
N2 C12 C11 113.0(5) . .
N2 C12 H12A 109.0 . .
C11 C12 H12A 109.0 . .
N2 C12 H12B 109.0 . .
C11 C12 H12B 109.0 . .
H12A C12 H12B 107.8 . .
N1 C13 C14 114.4(4) . .
N1 C13 H13A 108.7 . .
C14 C13 H13A 108.7 . .
N1 C13 H13B 108.7 . .
C14 C13 H13B 108.7 . .
H13A C13 H13B 107.6 . .
O5 C14 C13 108.1(4) . .
O5 C14 H14A 110.1 . .
C13 C14 H14A 110.1 . .
O5 C14 H14B 110.1 . .
C13 C14 H14B 110.1 . .
H14A C14 H14B 108.4 . .
C15 O5 C14 112.3(4) . .
C15 O5 K1 111.3(3) . .
C14 O5 K1 109.1(3) . .
O5 C15 C16 107.1(4) . .
O5 C15 H15A 110.3 . .
C16 C15 H15A 110.3 . .
O5 C15 H15B 110.3 . .
C16 C15 H15B 110.3 . .
H15A C15 H15B 108.5 . .
O6 C16 C15 108.6(5) . .
O6 C16 K1 47.2(2) . .
C15 C16 K1 79.5(3) . .
O6 C16 H16A 110.0 . .
C15 C16 H16A 110.0 . .
K1 C16 H16A 156.8 . .
O6 C16 H16B 110.0 . .
C15 C16 H16B 110.0 . .
K1 C16 H16B 86.9 . .
H16A C16 H16B 108.3 . .
C16 O6 C17 111.7(4) . .
C16 O6 K1 110.9(3) . .
C17 O6 K1 103.3(3) . .
O6 C17 C18 110.6(5) . .
O6 C17 K1 52.5(2) . .
C18 C17 K1 90.2(3) . .
O6 C17 H17A 109.5 . .
C18 C17 H17A 109.5 . .
K1 C17 H17A 72.3 . .
O6 C17 H17B 109.5 . .
C18 C17 H17B 109.5 . .
K1 C17 H17B 158.1 . .
H17A C17 H17B 108.1 . .
N2 C18 C17 114.4(4) . .
N2 C18 H18A 108.6 . .
C17 C18 H18A 108.6 . .
N2 C18 H18B 108.6 . .
C17 C18 H18B 108.6 . .
H18A C18 H18B 107.6 . .
O8 K2 O10 94.55(10) . .
O8 K2 O11 140.08(11) . .
O10 K2 O11 120.34(9) . .
O8 K2 O9 115.19(11) . .
O10 K2 O9 60.74(9) . .
O11 K2 O9 99.58(10) . .
O8 K2 O7 60.68(10) . .
O10 K2 O7 137.11(11) . .
O11 K2 O7 97.91(10) . .
O9 K2 O7 96.66(11) . .
O8 K2 O12 100.31(11) . .
O10 K2 O12 98.08(9) . .
O11 K2 O12 58.93(10) . .
O9 K2 O12 138.92(10) . .
O7 K2 O12 119.32(10) . .
O8 K2 N4 61.13(11) . .
O10 K2 N4 60.13(9) . .
O11 K2 N4 117.96(11) . .
O9 K2 N4 120.00(10) . .
O7 K2 N4 120.05(11) . .
O12 K2 N4 59.91(10) . .
O8 K2 N3 120.15(11) . .
O10 K2 N3 119.37(10) . .
O11 K2 N3 61.11(11) . .
O9 K2 N3 59.76(10) . .
O7 K2 N3 61.17(11) . .
O12 K2 N3 119.33(11) . .
N4 K2 N3 178.72(11) . .
C19 N3 C25 109.4(4) . .
C19 N3 C31 111.1(4) . .
C25 N3 C31 109.3(4) . .
C19 N3 K2 108.2(3) . .
C25 N3 K2 110.4(3) . .
C31 N3 K2 108.5(3) . .
C30 N4 C24 110.5(4) . .
C30 N4 C36 110.5(4) . .
C24 N4 C36 109.9(4) . .
C30 N4 K2 109.0(3) . .
C24 N4 K2 107.3(3) . .
C36 N4 K2 109.5(3) . .
N3 C19 C20 114.4(4) . .
N3 C19 H19A 108.7 . .
C20 C19 H19A 108.7 . .
N3 C19 H19B 108.7 . .
C20 C19 H19B 108.7 . .
H19A C19 H19B 107.6 . .
O7 C20 C19 110.7(5) . .
O7 C20 H20A 109.5 . .
C19 C20 H20A 109.5 . .
O7 C20 H20B 109.5 . .
C19 C20 H20B 109.5 . .
H20A C20 H20B 108.1 . .
C20 O7 C21 110.0(4) . .
C20 O7 K2 114.3(3) . .
C21 O7 K2 111.0(3) . .
O7 C21 C22 111.1(5) . .
O7 C21 H21A 109.4 . .
C22 C21 H21A 109.4 . .
O7 C21 H21B 109.4 . .
C22 C21 H21B 109.4 . .
H21A C21 H21B 108.0 . .
O8 C22 C21 109.0(5) . .
O8 C22 H22A 109.9 . .
C21 C22 H22A 109.9 . .
O8 C22 H22B 109.9 . .
C21 C22 H22B 109.9 . .
H22A C22 H22B 108.3 . .
C23 O8 C22 108.9(4) . .
C23 O8 K2 117.5(3) . .
C22 O8 K2 116.0(3) . .
O8 C23 C24 110.6(4) . .
O8 C23 H23A 109.5 . .
C24 C23 H23A 109.5 . .
O8 C23 H23B 109.5 . .
C24 C23 H23B 109.5 . .
H23A C23 H23B 108.1 . .
N4 C24 C23 114.5(4) . .
N4 C24 H24A 108.6 . .
C23 C24 H24A 108.6 . .
N4 C24 H24B 108.6 . .
C23 C24 H24B 108.6 . .
H24A C24 H24B 107.6 . .
N3 C25 C26 113.7(4) . .
N3 C25 H25A 108.8 . .
C26 C25 H25A 108.8 . .
N3 C25 H25B 108.8 . .
C26 C25 H25B 108.8 . .
H25A C25 H25B 107.7 . .
O9 C26 C25 109.0(4) . .
O9 C26 H26A 109.9 . .
C25 C26 H26A 109.9 . .
O9 C26 H26B 109.9 . .
C25 C26 H26B 109.9 . .
H26A C26 H26B 108.3 . .
C26 O9 C27 110.8(4) . .
C26 O9 K2 116.8(3) . .
C27 O9 K2 113.5(3) . .
O9 C27 C28 109.2(4) . .
O9 C27 H27A 109.8 . .
C28 C27 H27A 109.8 . .
O9 C27 H27B 109.8 . .
C28 C27 H27B 109.8 . .
H27A C27 H27B 108.3 . .
O10 C28 C27 110.2(4) . .
O10 C28 H28A 109.6 . .
C27 C28 H28A 109.6 . .
O10 C28 H28B 109.6 . .
C27 C28 H28B 109.6 . .
H28A C28 H28B 108.1 . .
C28 O10 C29 111.4(3) . .
C28 O10 K2 113.2(3) . .
C29 O10 K2 120.2(2) . .
O10 C29 C30 109.8(3) . .
O10 C29 H29A 109.7 . .
C30 C29 H29A 109.7 . .
O10 C29 H29B 109.7 . .
C30 C29 H29B 109.7 . .
H29A C29 H29B 108.2 . .
N4 C30 C29 114.1(4) . .
N4 C30 H30A 108.7 . .
C29 C30 H30A 108.7 . .
N4 C30 H30B 108.7 . .
C29 C30 H30B 108.7 . .
H30A C30 H30B 107.6 . .
N3 C31 C32 114.6(4) . .
N3 C31 H31A 108.6 . .
C32 C31 H31A 108.6 . .
N3 C31 H31B 108.6 . .
C32 C31 H31B 108.6 . .
H31A C31 H31B 107.6 . .
O11 C32 C31 109.8(4) . .
O11 C32 H32A 109.7 . .
C31 C32 H32A 109.7 . .
O11 C32 H32B 109.7 . .
C31 C32 H32B 109.7 . .
H32A C32 H32B 108.2 . .
C33 O11 C32 111.2(4) . .
C33 O11 K2 118.0(3) . .
C32 O11 K2 117.1(3) . .
O11 C33 C34 109.5(4) . .
O11 C33 H33A 109.8 . .
C34 C33 H33A 109.8 . .
O11 C33 H33B 109.8 . .
C34 C33 H33B 109.8 . .
H33A C33 H33B 108.2 . .
O12 C34 C33 110.5(4) . .
O12 C34 H34A 109.5 . .
C33 C34 H34A 109.5 . .
O12 C34 H34B 109.5 . .
C33 C34 H34B 109.5 . .
H34A C34 H34B 108.1 . .
C35 O12 C34 112.3(4) . .
C35 O12 K2 118.1(3) . .
C34 O12 K2 114.7(3) . .
O12 C35 C36 110.0(4) . .
O12 C35 H35A 109.7 . .
C36 C35 H35A 109.7 . .
O12 C35 H35B 109.7 . .
C36 C35 H35B 109.7 . .
H35A C35 H35B 108.2 . .
N4 C36 C35 114.3(4) . .
N4 C36 H36A 108.7 . .
C35 C36 H36A 108.7 . .
N4 C36 H36B 108.7 . .
C35 C36 H36B 108.7 . .
H36A C36 H36B 107.6 . .
O18 K3 O15 133.63(11) . .
O18 K3 O13 124.80(11) . .
O15 K3 O13 95.91(11) . .
O18 K3 O14 102.14(10) . .
O15 K3 O14 118.06(11) . .
O13 K3 O14 60.92(10) . .
O18 K3 O16 94.17(10) . .
O15 K3 O16 61.28(10) . .
O13 K3 O16 136.69(10) . .
O14 K3 O16 95.97(10) . .
O18 K3 O17 60.82(9) . .
O15 K3 O17 94.08(10) . .
O13 K3 O17 99.92(10) . .
O14 K3 O17 142.78(11) . .
O16 K3 O17 116.89(10) . .
O18 K3 N6 61.07(10) . .
O15 K3 N6 120.02(11) . .
O13 K3 N6 119.93(11) . .
O14 K3 N6 59.92(11) . .
O16 K3 N6 59.72(11) . .
O17 K3 N6 121.18(10) . .
O18 K3 N5 118.95(10) . .
O15 K3 N5 60.54(11) . .
O13 K3 N5 59.41(11) . .
O14 K3 N5 119.49(11) . .
O16 K3 N5 120.92(11) . .
O17 K3 N5 58.97(10) . .
N6 K3 N5 179.28(13) . .
C43 N5 C37 110.4(4) . .
C43 N5 C49 110.0(4) . .
C37 N5 C49 109.7(4) . .
C43 N5 K3 107.4(3) . .
C37 N5 K3 108.7(3) . .
C49 N5 K3 110.7(3) . .
C42 N6 C48 110.3(4) . .
C42 N6 C54 110.1(4) . .
C48 N6 C54 110.7(4) . .
C42 N6 K3 109.5(3) . .
C48 N6 K3 109.5(3) . .
C54 N6 K3 106.7(3) . .
N5 C37 C38 114.5(4) . .
N5 C37 H37A 108.6 . .
C38 C37 H37A 108.6 . .
N5 C37 H37B 108.6 . .
C38 C37 H37B 108.6 . .
H37A C37 H37B 107.6 . .
O13 C38 C37 110.0(4) . .
O13 C38 H38A 109.7 . .
C37 C38 H38A 109.7 . .
O13 C38 H38B 109.7 . .
C37 C38 H38B 109.7 . .
H38A C38 H38B 108.2 . .
C38 O13 C39 110.2(4) . .
C38 O13 K3 120.5(3) . .
C39 O13 K3 111.1(3) . .
O13 C39 C40 110.1(4) . .
O13 C39 H39A 109.6 . .
C40 C39 H39A 109.6 . .
O13 C39 H39B 109.6 . .
C40 C39 H39B 109.6 . .
H39A C39 H39B 108.2 . .
O14 C40 C39 109.4(5) . .
O14 C40 H40A 109.8 . .
C39 C40 H40A 109.8 . .
O14 C40 H40B 109.8 . .
C39 C40 H40B 109.8 . .
H40A C40 H40B 108.2 . .
C41 O14 C40 112.2(4) . .
C41 O14 K3 116.7(3) . .
C40 O14 K3 114.2(3) . .
O14 C41 C42 109.7(4) . .
O14 C41 H41A 109.7 . .
C42 C41 H41A 109.7 . .
O14 C41 H41B 109.7 . .
C42 C41 H41B 109.7 . .
H41A C41 H41B 108.2 . .
N6 C42 C41 114.2(4) . .
N6 C42 H42A 108.7 . .
C41 C42 H42A 108.7 . .
N6 C42 H42B 108.7 . .
C41 C42 H42B 108.7 . .
H42A C42 H42B 107.6 . .
N5 C43 C44 113.1(4) . .
N5 C43 H43A 109.0 . .
C44 C43 H43A 109.0 . .
N5 C43 H43B 109.0 . .
C44 C43 H43B 109.0 . .
H43A C43 H43B 107.8 . .
O15 C44 C43 108.2(4) . .
O15 C44 H44A 110.1 . .
C43 C44 H44A 110.1 . .
O15 C44 H44B 110.1 . .
C43 C44 H44B 110.1 . .
H44A C44 H44B 108.4 . .
C45 O15 C44 110.6(4) . .
C45 O15 K3 112.6(3) . .
C44 O15 K3 117.4(3) . .
O15 C45 C46 110.3(5) . .
O15 C45 H45A 109.6 . .
C46 C45 H45A 109.6 . .
O15 C45 H45B 109.6 . .
C46 C45 H45B 109.6 . .
H45A C45 H45B 108.1 . .
O16 C46 C45 109.7(4) . .
O16 C46 H46A 109.7 . .
C45 C46 H46A 109.7 . .
O16 C46 H46B 109.7 . .
C45 C46 H46B 109.7 . .
H46A C46 H46B 108.2 . .
C47 O16 C46 111.3(4) . .
C47 O16 K3 117.6(3) . .
C46 O16 K3 112.2(3) . .
O16 C47 C48 109.3(4) . .
O16 C47 H47A 109.8 . .
C48 C47 H47A 109.8 . .
O16 C47 H47B 109.8 . .
C48 C47 H47B 109.8 . .
H47A C47 H47B 108.3 . .
N6 C48 C47 113.3(4) . .
N6 C48 H48A 108.9 . .
C47 C48 H48A 108.9 . .
N6 C48 H48B 108.9 . .
C47 C48 H48B 108.9 . .
H48A C48 H48B 107.7 . .
N5 C49 C50 113.8(4) . .
N5 C49 H49A 108.8 . .
C50 C49 H49A 108.8 . .
N5 C49 H49B 108.8 . .
C50 C49 H49B 108.8 . .
H49A C49 H49B 107.7 . .
O17 C50 C49 109.7(4) . .
O17 C50 H50A 109.7 . .
C49 C50 H50A 109.7 . .
O17 C50 H50B 109.7 . .
C49 C50 H50B 109.7 . .
H50A C50 H50B 108.2 . .
C50 O17 C51 111.9(4) . .
C50 O17 K3 117.2(3) . .
C51 O17 K3 112.8(3) . .
O17 C51 C52 110.2(4) . .
O17 C51 H51A 109.6 . .
C52 C51 H51A 109.6 . .
O17 C51 H51B 109.6 . .
C52 C51 H51B 109.6 . .
H51A C51 H51B 108.1 . .
O18 C52 C51 110.7(4) . .
O18 C52 H52A 109.5 . .
C51 C52 H52A 109.5 . .
O18 C52 H52B 109.5 . .
C51 C52 H52B 109.5 . .
H52A C52 H52B 108.1 . .
C52 O18 C53 111.5(4) . .
C52 O18 K3 114.4(3) . .
C53 O18 K3 119.8(3) . .
O18 C53 C54 110.2(4) . .
O18 C53 H53A 109.6 . .
C54 C53 H53A 109.6 . .
O18 C53 H53B 109.6 . .
C54 C53 H53B 109.6 . .
H53A C53 H53B 108.1 . .
N6 C54 C53 114.4(4) . .
N6 C54 H54A 108.7 . .
C53 C54 H54A 108.7 . .
N6 C54 H54B 108.7 . .
C53 C54 H54B 108.7 . .
H54A C54 H54B 107.6 . .
C2_1 C1_1 C6_1 120.0 . .
C2_1 C1_1 C7_1 115.2(6) . .
C6_1 C1_1 C7_1 124.5(6) . .
C3_1 C2_1 C1_1 120.0 . .
C3_1 C2_1 H2_1 120.0 . .
C1_1 C2_1 H2_1 120.0 . .
C2_1 C3_1 C4_1 120.0 . .
C2_1 C3_1 H3_1 120.0 . .
C4_1 C3_1 H3_1 120.0 . .
C5_1 C4_1 C3_1 120.0 . .
C5_1 C4_1 H4_1 120.0 . .
C3_1 C4_1 H4_1 120.0 . .
C6_1 C5_1 C4_1 120.0 . .
C6_1 C5_1 H5_1 120.0 . .
C4_1 C5_1 H5_1 120.0 . .
C5_1 C6_1 C1_1 120.0 . .
C5_1 C6_1 H6_1 120.0 . .
C1_1 C6_1 H6_1 120.0 . .
C1_1 C7_1 H7A_1 109.5 . .
C1_1 C7_1 H7B_1 109.5 . .
H7A_1 C7_1 H7B_1 109.5 . .
C1_1 C7_1 H7C_1 109.5 . .
H7A_1 C7_1 H7C_1 109.5 . .
H7B_1 C7_1 H7C_1 109.5 . .
C2_2 C1_2 C6_2 120.0 . .
C2_2 C1_2 C7_2 120.8(6) . .
C6_2 C1_2 C7_2 119.2(6) . .
C1_2 C2_2 C3_2 120.0 . .
C1_2 C2_2 H2_2 120.0 . .
C3_2 C2_2 H2_2 120.0 . .
C4_2 C3_2 C2_2 120.0 . .
C4_2 C3_2 H3_2 120.0 . .
C2_2 C3_2 H3_2 120.0 . .
C3_2 C4_2 C5_2 120.0 . .
C3_2 C4_2 H4_2 120.0 . .
C5_2 C4_2 H4_2 120.0 . .
C6_2 C5_2 C4_2 120.0 . .
C6_2 C5_2 H5_2 120.0 . .
C4_2 C5_2 H5_2 120.0 . .
C5_2 C6_2 C1_2 120.0 . .
C5_2 C6_2 H6_2 120.0 . .
C1_2 C6_2 H6_2 120.0 . .
C1_2 C7_2 H7A_2 109.5 . .
C1_2 C7_2 H7B_2 109.5 . .
H7A_2 C7_2 H7B_2 109.5 . .
C1_2 C7_2 H7C_2 109.5 . .
H7A_2 C7_2 H7C_2 109.5 . .
H7B_2 C7_2 H7C_2 109.5 . .

loop_
_geom_bond_atom_site_label_1
_geom_bond_atom_site_label_2
_geom_bond_distance
_geom_bond_site_symmetry_2
Ta1 As5 2.4960(9) .
Ta1 As1 2.5046(11) .
Ta1 As9 2.5413(6) .
Ta1 As7 2.6229(7) .
Ta1 Ge3 2.7194(12) .
Ta1 Ge4 2.9590(7) .
Ta1 Ge2 2.9888(6) .
Ta1 Ge6 3.0498(11) .
Ta1 Ge8 3.1089(8) .
Ta1 Ge10 3.1222(7) .
As1 Ge2 2.5156(11) .
As1 Ge6 2.5246(15) .
Ge2 Ge3 2.5425(12) .
Ge2 Ge6 2.7334(12) .
Ge2 Ge4 2.8041(11) .
Ge3 Ge4 2.5186(13) .
Ge3 As7 2.6266(10) .
Ge4 As5 2.4966(9) .
Ge4 Ge6 2.7612(14) .
As5 Ge6 2.5218(12) .
As7 Ge10 2.5045(9) .
As7 Ge8 2.5189(9) .
Ge8 As9 2.4908(8) .
Ge8 Ge10 2.6087(8) .
As9 Ge10 2.4770(7) .
Ta1A As1A 2.455(10) .
Ta1A As5A 2.494(8) .
Ta1A As3A 2.522(10) .
Ta1A Ge8A 2.699(6) .
Ta1A Ge7A 2.746(7) .
Ta1A Ge4A 2.957(7) .
Ta1A Ge6A 2.960(10) .
Ta1A Ge2A 3.043(6) .
As1A Ge2A 2.436(11) .
As1A Ge6A 2.532(13) .
Ge2A As3A 2.466(12) .
Ge2A Ge6A 2.666(11) .
Ge2A Ge4A 2.802(10) .
As3A Ge4A 2.471(11) .
Ge4A As5A 2.454(9) .
Ge4A Ge6A 2.561(13) .
As5A Ge6A 2.443(12) .
Ge7A Ge9B 2.528(12) .
Ge7A Ge8A 2.600(8) .
Ge8A Ge9B 2.525(10) .
K1 O1 2.705(4) .
K1 O3 2.724(3) .
K1 O6 2.773(4) .
K1 O5 2.813(3) .
K1 O2 2.843(4) .
K1 O4 2.874(4) .
K1 N1 2.971(4) .
K1 N2 2.998(4) .
K1 C17 3.401(6) .
K1 C10 3.469(6) .
K1 C3 3.492(6) .
K1 C16 3.532(5) .
N1 C7 1.453(7) .
N1 C13 1.462(6) .
N1 C1 1.470(7) .
N2 C18 1.466(7) .
N2 C6 1.469(7) .
N2 C12 1.479(7) .
C1 C2 1.480(8) .
C1 H1A 0.9900 .
C1 H1B 0.9900 .
C2 O1 1.446(6) .
C2 H2A 0.9900 .
C2 H2B 0.9900 .
O1 C3 1.434(7) .
C3 C4 1.510(8) .
C3 H3A 0.9900 .
C3 H3B 0.9900 .
C4 O2 1.420(7) .
C4 H4A 0.9900 .
C4 H4B 0.9900 .
O2 C5 1.406(6) .
C5 C6 1.492(9) .
C5 H5A 0.9900 .
C5 H5B 0.9900 .
C6 H6A 0.9900 .
C6 H6B 0.9900 .
C7 C8 1.504(8) .
C7 H7A 0.9900 .
C7 H7B 0.9900 .
C8 O3 1.420(6) .
C8 H8A 0.9900 .
C8 H8B 0.9900 .
O3 C9 1.390(7) .
C9 C10 1.477(8) .
C9 H9A 0.9900 .
C9 H9B 0.9900 .
C10 O4 1.409(7) .
C10 H10A 0.9900 .
C10 H10B 0.9900 .
O4 C11 1.426(7) .
C11 C12 1.484(9) .
C11 H11A 0.9900 .
C11 H11B 0.9900 .
C12 H12A 0.9900 .
C12 H12B 0.9900 .
C13 C14 1.498(8) .
C13 H13A 0.9900 .
C13 H13B 0.9900 .
C14 O5 1.439(6) .
C14 H14A 0.9900 .
C14 H14B 0.9900 .
O5 C15 1.416(6) .
C15 C16 1.508(7) .
C15 H15A 0.9900 .
C15 H15B 0.9900 .
C16 O6 1.409(7) .
C16 H16A 0.9900 .
C16 H16B 0.9900 .
O6 C17 1.432(6) .
C17 C18 1.500(8) .
C17 H17A 0.9900 .
C17 H17B 0.9900 .
C18 H18A 0.9900 .
C18 H18B 0.9900 .
K2 O8 2.772(4) .
K2 O10 2.806(3) .
K2 O11 2.824(3) .
K2 O9 2.844(3) .
K2 O7 2.848(3) .
K2 O12 2.890(3) .
K2 N4 3.007(4) .
K2 N3 3.008(4) .
N3 C19 1.462(6) .
N3 C25 1.469(6) .
N3 C31 1.476(6) .
N4 C30 1.468(5) .
N4 C24 1.470(6) .
N4 C36 1.475(6) .
C19 C20 1.490(7) .
C19 H19A 0.9900 .
C19 H19B 0.9900 .
C20 O7 1.422(6) .
C20 H20A 0.9900 .
C20 H20B 0.9900 .
O7 C21 1.424(7) .
C21 C22 1.449(9) .
C21 H21A 0.9900 .
C21 H21B 0.9900 .
C22 O8 1.447(6) .
C22 H22A 0.9900 .
C22 H22B 0.9900 .
O8 C23 1.385(7) .
C23 C24 1.496(7) .
C23 H23A 0.9900 .
C23 H23B 0.9900 .
C24 H24A 0.9900 .
C24 H24B 0.9900 .
C25 C26 1.490(7) .
C25 H25A 0.9900 .
C25 H25B 0.9900 .
C26 O9 1.425(6) .
C26 H26A 0.9900 .
C26 H26B 0.9900 .
O9 C27 1.434(5) .
C27 C28 1.482(8) .
C27 H27A 0.9900 .
C27 H27B 0.9900 .
C28 O10 1.421(6) .
C28 H28A 0.9900 .
C28 H28B 0.9900 .
O10 C29 1.421(6) .
C29 C30 1.502(7) .
C29 H29A 0.9900 .
C29 H29B 0.9900 .
C30 H30A 0.9900 .
C30 H30B 0.9900 .
C31 C32 1.498(8) .
C31 H31A 0.9900 .
C31 H31B 0.9900 .
C32 O11 1.444(6) .
C32 H32A 0.9900 .
C32 H32B 0.9900 .
O11 C33 1.422(6) .
C33 C34 1.493(7) .
C33 H33A 0.9900 .
C33 H33B 0.9900 .
C34 O12 1.414(6) .
C34 H34A 0.9900 .
C34 H34B 0.9900 .
O12 C35 1.409(6) .
C35 C36 1.506(7) .
C35 H35A 0.9900 .
C35 H35B 0.9900 .
C36 H36A 0.9900 .
C36 H36B 0.9900 .
K3 O18 2.773(3) .
K3 O15 2.792(3) .
K3 O13 2.815(4) .
K3 O14 2.824(3) .
K3 O16 2.827(4) .
K3 O17 2.863(3) .
K3 N6 3.036(4) .
K3 N5 3.054(4) .
N5 C43 1.462(6) .
N5 C37 1.465(7) .
N5 C49 1.465(6) .
N6 C42 1.472(6) .
N6 C48 1.472(7) .
N6 C54 1.475(6) .
C37 C38 1.492(7) .
C37 H37A 0.9900 .
C37 H37B 0.9900 .
C38 O13 1.411(6) .
C38 H38A 0.9900 .
C38 H38B 0.9900 .
O13 C39 1.439(6) .
C39 C40 1.462(8) .
C39 H39A 0.9900 .
C39 H39B 0.9900 .
C40 O14 1.430(7) .
C40 H40A 0.9900 .
C40 H40B 0.9900 .
O14 C41 1.422(6) .
C41 C42 1.484(8) .
C41 H41A 0.9900 .
C41 H41B 0.9900 .
C42 H42A 0.9900 .
C42 H42B 0.9900 .
C43 C44 1.520(8) .
C43 H43A 0.9900 .
C43 H43B 0.9900 .
C44 O15 1.433(6) .
C44 H44A 0.9900 .
C44 H44B 0.9900 .
O15 C45 1.427(7) .
C45 C46 1.463(7) .
C45 H45A 0.9900 .
C45 H45B 0.9900 .
C46 O16 1.427(6) .
C46 H46A 0.9900 .
C46 H46B 0.9900 .
O16 C47 1.423(6) .
C47 C48 1.492(7) .
C47 H47A 0.9900 .
C47 H47B 0.9900 .
C48 H48A 0.9900 .
C48 H48B 0.9900 .
C49 C50 1.495(7) .
C49 H49A 0.9900 .
C49 H49B 0.9900 .
C50 O17 1.408(6) .
C50 H50A 0.9900 .
C50 H50B 0.9900 .
O17 C51 1.428(6) .
C51 C52 1.477(7) .
C51 H51A 0.9900 .
C51 H51B 0.9900 .
C52 O18 1.415(5) .
C52 H52A 0.9900 .
C52 H52B 0.9900 .
O18 C53 1.426(6) .
C53 C54 1.507(7) .
C53 H53A 0.9900 .
C53 H53B 0.9900 .
C54 H54A 0.9900 .
C54 H54B 0.9900 .
C1_1 C2_1 1.3900 .
C1_1 C6_1 1.3900 .
C1_1 C7_1 1.531(9) .
C2_1 C3_1 1.3900 .
C2_1 H2_1 0.9500 .
C3_1 C4_1 1.3900 .
C3_1 H3_1 0.9500 .
C4_1 C5_1 1.3900 .
C4_1 H4_1 0.9500 .
C5_1 C6_1 1.3900 .
C5_1 H5_1 0.9500 .
C6_1 H6_1 0.9500 .
C7_1 H7A_1 0.9800 .
C7_1 H7B_1 0.9800 .
C7_1 H7C_1 0.9800 .
C1_2 C2_2 1.3900 .
C1_2 C6_2 1.3900 .
C1_2 C7_2 1.479(9) .
C2_2 C3_2 1.3900 .
C2_2 H2_2 0.9500 .
C3_2 C4_2 1.3900 .
C3_2 H3_2 0.9500 .
C4_2 C5_2 1.3900 .
C4_2 H4_2 0.9500 .
C5_2 C6_2 1.3900 .
C5_2 H5_2 0.9500 .
C6_2 H6_2 0.9500 .
C7_2 H7A_2 0.9800 .
C7_2 H7B_2 0.9800 .
C7_2 H7C_2 0.9800 .
